data_2004492
loop_
_publ_author_name
'Liao, J.-H.'
'Sigala, C.'
'Guyomard, D.'
'Piffard, Y.'

_publ_section_title
;
 K~2~Mn(VO~3~)~4~, a New Three-Dimensional Potassium Manganese(II)
 Polyvanadate
;
_journal_issue 2
_journal_name_full 'Acta Crystallographica Section C'
_journal_page_first 283
_journal_page_last 284
_journal_paper_doi 10.1107/S0108270195012509
_journal_volume 52
_journal_year 1996
_chemical_formula_iupac 'K2 Mn(V O3)4'
_chemical_formula_moiety 'K2 Mn V4 O12'
_chemical_formula_sum 'K2 Mn O12 V4'
_chemical_formula_weight 528.9
_chemical_name_systematic
;
potassium manganese(II) polyvanadate
;
_space_group_IT_number 14
_symmetry_cell_setting monoclinic
_symmetry_space_group_name_Hall '-P 2yn'
_symmetry_space_group_name_H-M 'P 1 21/n 1'
_cell_angle_alpha 90.0
_cell_angle_beta 109.678(8)
_cell_angle_gamma 90.0
_cell_formula_units_Z 2
_cell_length_a 8.1678(9)
_cell_length_b 9.226(1)
_cell_length_c 8.6395(8)
_cell_measurement_reflns_used 25
_cell_measurement_temperature 293
_cell_measurement_theta_max 25.1
_cell_measurement_theta_min 10.3
_cell_volume 613.02(11)
_computing_cell_refinement 'CAD-4 Software'
_computing_data_collection 'CAD-4 Software (Enraf-Nonius, 1989)'
_computing_data_reduction 'SHELXS-Plus XPREP (Sheldrick, 1991)'
_computing_molecular_graphics 'SHELXS-Plus XP'
_computing_publication_material 'SHELXS-Plus XPUB'
_computing_structure_refinement 'SHELXS-Plus XLS'
_computing_structure_solution 'SHELXS-Plus XS'
_diffrn_ambient_temperature 293
_diffrn_measurement_device 'Enraf-Nonius CAD-4 diffractometer'
_diffrn_measurement_method \w
_diffrn_radiation_monochromator graphite
_diffrn_radiation_source xray_tube
_diffrn_radiation_type 'Mo K\a'
_diffrn_radiation_wavelength 0.71073
_diffrn_reflns_av_R_equivalents 0.0405
_diffrn_reflns_av_sigmaI/netI 0.0682
_diffrn_reflns_limit_h_max 11
_diffrn_reflns_limit_h_min -1
_diffrn_reflns_limit_k_max 12
_diffrn_reflns_limit_k_min -1
_diffrn_reflns_limit_l_max 11
_diffrn_reflns_limit_l_min -12
_diffrn_reflns_number 2501
_diffrn_reflns_theta_max 30.0
_diffrn_reflns_theta_min 2.0
_diffrn_standards_decay_% 0
_diffrn_standards_interval_count 100
_diffrn_standards_number 3
_exptl_absorpt_coefficient_mu 4.668
_exptl_absorpt_correction_T_max 0.922
_exptl_absorpt_correction_T_min 0.642
_exptl_absorpt_correction_type '\y scan'
_exptl_crystal_colour red
_exptl_crystal_density_diffrn 2.865
_exptl_crystal_density_method none
_exptl_crystal_description plate
_exptl_crystal_F_000 502
_exptl_crystal_size_max 0.16
_exptl_crystal_size_mid 0.11
_exptl_crystal_size_min 0.02
_refine_diff_density_max 0.88
_refine_diff_density_min -0.69
_refine_ls_abs_structure_details
;
;
_refine_ls_abs_structure_Flack 0
_refine_ls_extinction_coef 0.00092(5)
_refine_ls_extinction_method 'Larson (1970)'
_refine_ls_goodness_of_fit_all 1.13
_refine_ls_goodness_of_fit_obs 1.24
_refine_ls_hydrogen_treatment 'H atoms fixed but included in calculation'
_refine_ls_matrix_type full
_refine_ls_number_constraints 0
_refine_ls_number_parameters 89
_refine_ls_number_reflns 1279
_refine_ls_number_restraints 0
_refine_ls_R_factor_all .054
_refine_ls_R_factor_obs .037
_refine_ls_shift/esd_max 0.001
_refine_ls_shift/esd_mean 0.000
_refine_ls_structure_factor_coef F
_refine_ls_weighting_details 'w = 1/[\s^2^(F)]'
_refine_ls_weighting_scheme calc
_refine_ls_wR_factor_all .039
_refine_ls_wR_factor_obs .034
_reflns_number_observed 1279
_reflns_number_total 1790
_reflns_observed_criterion F>4\s(F)
_cod_data_source_file du1131.cif
_cod_data_source_block TOZ
_cod_depositor_comments
;
The following automatic conversions were performed:

'_refine_ls_weighting_scheme' value '1/[\s^2^(F)]' was changed to
'calc'. New tag '_refine_ls_weighting_details' was created. The value
of the new tag was set to 'w = 1/[\s^2^(F)]'.

Automatic conversion script
Id: cif_fix_values 3143 2015-03-26 13:38:13Z robertas 
;
_cod_original_cell_volume 613.00(10)
_cod_original_sg_symbol_H-M 'P 21/n'
_cod_original_formula_sum 'K2 Mn V4 O12'
_cod_database_code 2004492

loop_
_symmetry_equiv_pos_as_xyz
x,y,z
-x,-y,-z
1/2-x,1/2+y,1/2-z
-1/2+x,-1/2-y,-1/2+z

loop_
_atom_site_aniso_label
_atom_site_aniso_U_11
_atom_site_aniso_U_22
_atom_site_aniso_U_33
_atom_site_aniso_U_12
_atom_site_aniso_U_13
_atom_site_aniso_U_23
_atom_site_aniso_type_symbol
Mn 0.0090(10) 0.0110(10) 0.0090(10) 0.0010(10) 0.0040(10) 0.0010(10) Mn
V(1) 0.0090(10) 0.0130(10) 0.0100(10) 0.0010(10) 0.0040(10) 0.0010(10) V
V(2) 0.0120(10) 0.0150(10) 0.0120(10) 0.0010(10) 0.0060(10) 0.0000(10) V
K 0.0250(10) 0.0230(10) 0.0230(10) 0.0020(10) 0.0150(10) 0.0000(10) K
O(1) 0.022(2) 0.020(2) 0.0120(10) 0.003(2) 0.0040(10) -0.0030(10) O
O(2) 0.021(2) 0.023(2) 0.016(2) 0.007(2) 0.0080(10) 0.0090(10) O
O(3) 0.021(2) 0.019(2) 0.023(2) 0.008(2) 0.009(2) 0.0050(10) O
O(5) 0.018(2) 0.024(2) 0.019(2) 0.003(2) 0.0100(10) -0.001(2) O
O(4) 0.025(2) 0.037(2) 0.023(2) -0.014(2) 0.012(2) -0.009(2) O
O(6) 0.035(3) 0.022(2) 0.038(2) -0.015(2) 0.012(2) -0.003(2) O

loop_
_atom_site_label
_atom_site_fract_x
_atom_site_fract_y
_atom_site_fract_z
_atom_site_U_iso_or_equiv
_atom_site_thermal_displace_type
_atom_site_type_symbol
Mn 0.5000 0.5000 0.5000 0.010(1) Uij Mn
V(1) 0.8332(1) 0.7876(1) 0.6208(1) 0.010(1) Uij V
V(2) 0.6988(1) 0.9419(1) 0.2395(1) 0.012(1) Uij V
K 0.1413(2) 0.8021(1) 0.4072(1) 0.022(1) Uij K
O(1) 0.8158(5) 0.9092(4) 0.4559(4) 0.018(1) Uij O
O(2) 0.8492(5) 0.8832(4) 0.7876(4) 0.020(1) Uij O
O(3) 0.6613(5) 0.6832(4) 0.5864(4) 0.020(1) Uij O
O(5) 0.8339(4) 0.9254(4) 0.1349(4) 0.019(1) Uij O
O(4) 1.0239(5) 0.6838(4) 0.6558(4) 0.027(1) Uij O
O(6) 0.6275(6) 1.1057(4) 0.2269(5) 0.032(2) Uij O

loop_
_atom_type_symbol
_atom_type_scat_dispersion_real
_atom_type_scat_dispersion_imag
_atom_type_scat_source
K .179 .250 International_Tables_Vol_IV_Table_2.3.1
O .008 .006 International_Tables_Vol_IV_Table_2.3.1
Mn .295 .729 International_Tables_Vol_IV_Table_2.3.1
V .267 .530 International_Tables_Vol_IV_Table_2.3.1

loop_
_geom_angle_atom_site_label_1
_geom_angle_atom_site_label_2
_geom_angle_atom_site_label_3
_geom_angle_site_symmetry_1
_geom_angle_site_symmetry_2
_geom_angle_site_symmetry_3
_geom_angle
_geom_angle_publ_flag
O(3) Mn O(2) 1_555 1_555 3_646 89.40(10) yes
O(3) Mn O(2) 1_555 1_555 4_575 90.60(10) yes
O(2) Mn O(2) 3_646 1_555 4_575 180.00(10) yes
O(3) Mn O(3) 1_555 1_555 2_666 180.00(10) yes
O(2) Mn O(3) 3_646 1_555 2_666 90.60(10) ?
O(2) Mn O(3) 4_575 1_555 2_666 89.40(10) ?
O(3) Mn O(5) 1_555 1_555 3_645 90.80(10) yes
O(2) Mn O(5) 3_646 1_555 3_645 91.00(10) yes
O(2) Mn O(5) 4_575 1_555 3_645 89.00(10) yes
O(3) Mn O(5) 2_666 1_555 3_645 89.20(10) ?
O(3) Mn O(5) 1_555 1_555 4_576 89.20(10) yes
O(2) Mn O(5) 3_646 1_555 4_576 89.00(10) ?
O(2) Mn O(5) 4_575 1_555 4_576 91.00(10) ?
O(3) Mn O(5) 2_666 1_555 4_576 90.80(10) ?
O(5) Mn O(5) 3_645 1_555 4_576 180.00(10) yes
O(1) V(1) O(2) 1_555 1_555 1_555 108.8(2) yes
O(1) V(1) O(3) 1_555 1_555 1_555 113.0(2) yes
O(2) V(1) O(3) 1_555 1_555 1_555 106.3(2) yes
O(1) V(1) O(4) 1_555 1_555 1_555 107.8(2) yes
O(2) V(1) O(4) 1_555 1_555 1_555 109.5(2) yes
O(3) V(1) O(4) 1_555 1_555 1_555 111.3(2) yes
O(1) V(2) O(5) 1_555 1_555 1_555 109.3(2) yes
O(1) V(2) O(6) 1_555 1_555 1_555 106.2(2) yes
O(5) V(2) O(6) 1_555 1_555 1_555 110.0(2) yes
O(1) V(2) O(4) 1_555 1_555 4_575 112.4(2) yes
O(5) V(2) O(4) 1_555 1_555 4_575 108.0(2) yes
O(6) V(2) O(4) 1_555 1_555 4_575 111.0(2) yes

loop_
_geom_bond_atom_site_label_1
_geom_bond_atom_site_label_2
_geom_bond_site_symmetry_1
_geom_bond_site_symmetry_2
_geom_bond_distance
_geom_bond_publ_flag
Mn O(3) 1_555 1_555 2.118(4) yes
Mn O(3) 1_555 2_666 2.118(4) ?
Mn O(2) 1_555 3_646 2.128(3) yes
Mn O(2) 1_555 4_575 2.128(3) ?
Mn O(5) 1_555 3_645 2.175(4) yes
Mn O(5) 1_555 4_576 2.175(4) ?
V(1) O(1) 1_555 1_555 1.781(3) yes
V(1) O(2) 1_555 1_555 1.657(4) yes
V(1) O(3) 1_555 1_555 1.645(4) yes
V(1) O(4) 1_555 1_555 1.765(4) yes
V(2) O(1) 1_555 1_555 1.817(3) yes
V(2) O(5) 1_555 1_555 1.654(4) yes
V(2) O(6) 1_555 1_555 1.610(4) yes
V(2) O(4) 1_555 4_575 1.792(4) yes
K O(6) 1_555 3_545 2.780(4) yes
K O(1) 1_555 1_455 2.994(4) yes
K O(1) 1_555 2_676 2.887(4) yes
K O(2) 1_555 4_575 2.837(4) yes
K O(3) 1_555 4_575 2.836(4) yes
K O(5) 1_555 4_576 2.944(3) yes
K O(5) 1_555 1_455 3.026(3) yes
K O(4) 1_555 1_455 2.848(4) yes
